data_4313608
loop_
_publ_author_name
'Jian Fan'
'Wei-Yin Sun'
'Taka-aki Okamura'
'Wen-Xia Tang'
'Norikazu Ueyama'

_publ_section_title
;
 Novel Metal-Organic Frameworks with Specific Topology from New Tripodal
 Ligands: 1,3,5-Tris(1-imidazolyl)benzene and
 1,3-Bis(1-imidazolyl)-5-(imidazol-1-ylmethyl)benzene
;
_journal_name_full 'Inorganic Chemistry'
_journal_page_first 3168
_journal_page_last 3175
_journal_paper_doi 10.1021/ic0206847
_journal_volume 42
_journal_year 2003
_chemical_formula_moiety 'C30 H28 N14 O8 Zn '
_chemical_formula_sum 'C30 H28 N14 O8 Zn'
_chemical_formula_weight 778.03
_chemical_name_systematic
;
[Zn(4)2(H2O)2](NO3)2
;
_space_group_IT_number 14
_symmetry_cell_setting monoclinic
_symmetry_Int_Tables_number 14
_symmetry_space_group_name_Hall '-P 2yn'
_symmetry_space_group_name_H-M 'P 1 21/n 1'
_atom_sites_solution_hydrogens geom
_atom_sites_solution_primary direct
_atom_sites_solution_secondary difmap
_audit_creation_date 'Sun Jun 30 14:30:06 2002'
_audit_creation_method SHELXL-97
_cell_angle_alpha 90.00
_cell_angle_beta 110.2779(10)
_cell_angle_gamma 90.00
_cell_formula_units_Z 2
_cell_length_a 10.5699(3)
_cell_length_b 11.5037(3)
_cell_length_c 13.5194(4)
_cell_measurement_reflns_used 10942
_cell_measurement_temperature 200
_cell_measurement_theta_max 27.4
_cell_measurement_theta_min 2.7
_cell_volume 1541.98(8)
_computing_structure_refinement 'SHELXL-97 (Sheldrick, 1997)'
_computing_structure_solution 'SIR92 (Altomare, 1994)'
_diffrn_ambient_temperature 200
_diffrn_detector_area_resol_mean 10.00
_diffrn_measured_fraction_theta_full 0.998
_diffrn_measured_fraction_theta_max 0.998
_diffrn_measurement_device_type 'Rigaku RAXIS-RAPID Imaging Plate'
_diffrn_measurement_method \w
_diffrn_radiation_monochromator graphite
_diffrn_radiation_source 'fine-focus sealed tube'
_diffrn_radiation_type MoK\a
_diffrn_radiation_wavelength 0.71069
_diffrn_reflns_av_R_equivalents 0.0371
_diffrn_reflns_av_sigmaI/netI 0.0301
_diffrn_reflns_limit_h_max 13
_diffrn_reflns_limit_h_min -13
_diffrn_reflns_limit_k_max 14
_diffrn_reflns_limit_k_min -14
_diffrn_reflns_limit_l_max 17
_diffrn_reflns_limit_l_min -15
_diffrn_reflns_number 14692
_diffrn_reflns_theta_full 27.43
_diffrn_reflns_theta_max 27.43
_diffrn_reflns_theta_min 2.12
_exptl_absorpt_coefficient_mu 0.876
_exptl_absorpt_correction_T_max 0.91
_exptl_absorpt_correction_T_min 0.819
_exptl_absorpt_correction_type multi-scan
_exptl_absorpt_process_details '(Higashi, 1995)'
_exptl_crystal_colour colorless
_exptl_crystal_density_diffrn 1.676
_exptl_crystal_density_method 'not measured'
_exptl_crystal_description prism
_exptl_crystal_F_000 800
_exptl_crystal_size_max 0.400
_exptl_crystal_size_mid 0.200
_exptl_crystal_size_min 0.100
_refine_diff_density_max 0.385
_refine_diff_density_min -0.345
_refine_diff_density_rms 0.058
_refine_ls_extinction_method none
_refine_ls_goodness_of_fit_ref 1.057
_refine_ls_hydrogen_treatment mixed
_refine_ls_matrix_type full
_refine_ls_number_parameters 247
_refine_ls_number_reflns 3510
_refine_ls_number_restraints 0
_refine_ls_restrained_S_all 1.057
_refine_ls_R_factor_all 0.0443
_refine_ls_R_factor_gt 0.0308
_refine_ls_shift/su_max 0.001
_refine_ls_shift/su_mean 0.000
_refine_ls_structure_factor_coef Fsqd
_refine_ls_weighting_details 'calc w=1/[\s^2^(Fo^2^)+(0.0395P)^2^+0.3679P] where P=(Fo^2^+2Fc^2^)/3'
_refine_ls_weighting_scheme calc
_refine_ls_wR_factor_gt 0.0702
_refine_ls_wR_factor_ref 0.0733
_reflns_number_gt 2829
_reflns_number_total 3510
_reflns_threshold_expression >2sigma(I)
_cod_data_source_file ic0206847_4.cif
_cod_data_source_block 9
_cod_original_cell_volume 1541.98(7)
_cod_database_code 4313608

loop_
_symmetry_equiv_pos_as_xyz
'x, y, z'
'-x+1/2, y+1/2, -z+1/2'
'-x, -y, -z'
'x-1/2, -y-1/2, z-1/2'

loop_
_atom_site_label
_atom_site_type_symbol
_atom_site_fract_x
_atom_site_fract_y
_atom_site_fract_z
_atom_site_U_iso_or_equiv
_atom_site_adp_type
_atom_site_occupancy
_atom_site_symmetry_multiplicity
_atom_site_calc_flag
_atom_site_refinement_flags
_atom_site_disorder_assembly
_atom_site_disorder_group
Zn1 Zn 0.5000 0.0000 0.5000 0.01437(8) Uani 1 2 d S . .
O1 O 0.65471(14) 0.05159(13) 0.64865(11) 0.0242(3) Uani 1 1 d . . .
H13 H 0.723(2) 0.016(2) 0.6702(18) 0.029 Uiso 1 1 d . . .
H14 H 0.666(2) 0.116(2) 0.6663(17) 0.029 Uiso 1 1 d . . .
O11 O 0.55533(17) 0.23922(14) 0.78825(12) 0.0427(4) Uani 1 1 d . . .
O12 O 0.60883(15) 0.41981(14) 0.79793(16) 0.0508(5) Uani 1 1 d . . .
O13 O 0.67322(17) 0.30367(17) 0.69989(13) 0.0506(5) Uani 1 1 d . . .
N1 N 0.61394(14) 0.32113(14) 0.76263(12) 0.0225(3) Uani 1 1 d . . .
N11 N 0.64440(13) -0.34775(12) 0.50328(11) 0.0154(3) Uani 1 1 d . . .
N12 N 0.56056(14) -0.17805(12) 0.52479(11) 0.0166(3) Uani 1 1 d . . .
N31 N 0.28800(14) -0.02544(11) 0.71798(10) 0.0140(3) Uani 1 1 d . . .
N32 N 0.36534(14) -0.02587(11) 0.58612(11) 0.0154(3) Uani 1 1 d . . .
N51 N 0.93920(14) -0.68360(12) 0.54951(11) 0.0152(3) Uani 1 1 d . . .
N52 N 1.10093(15) -0.81666(14) 0.60600(12) 0.0230(3) Uani 1 1 d . . .
C1 C 0.71360(16) -0.43057(14) 0.46223(13) 0.0151(3) Uani 1 1 d . . .
C2 C 0.71066(16) -0.41589(14) 0.35925(13) 0.0156(3) Uani 1 1 d . . .
H1 H 0.6591 -0.3553 0.3161 0.019 Uiso 1 1 calc R . .
C3 C 0.78458(15) -0.49150(15) 0.32138(12) 0.0143(3) Uani 1 1 d . . .
C4 C 0.85574(16) -0.58318(15) 0.38202(13) 0.0156(3) Uani 1 1 d . . .
H2 H 0.9019 -0.6372 0.3535 0.019 Uiso 1 1 calc R . .
C5 C 0.85855(16) -0.59498(14) 0.48519(13) 0.0140(3) Uani 1 1 d . . .
C6 C 0.78722(16) -0.51882(14) 0.52660(13) 0.0162(3) Uani 1 1 d . . .
H3 H 0.7890 -0.5271 0.5970 0.019 Uiso 1 1 calc R . .
C11 C 0.63460(17) -0.23297(15) 0.47893(13) 0.0168(3) Uani 1 1 d . . .
H4 H 0.6758 -0.1969 0.4346 0.020 Uiso 1 1 calc R . .
C12 C 0.52138(18) -0.26194(16) 0.58162(14) 0.0213(4) Uani 1 1 d . . .
H5 H 0.4661 -0.2481 0.6228 0.026 Uiso 1 1 calc R . .
C13 C 0.57317(18) -0.36660(16) 0.57011(13) 0.0204(4) Uani 1 1 d . . .
H6 H 0.5626 -0.4381 0.6015 0.024 Uiso 1 1 calc R . .
C31 C 0.39199(16) 0.00211(15) 0.68576(13) 0.0158(3) Uani 1 1 d . . .
H7 H 0.4737 0.0371 0.7294 0.019 Uiso 1 1 calc R . .
C32 C 0.23715(17) -0.07326(15) 0.55254(14) 0.0197(4) Uani 1 1 d . . .
H8 H 0.1901 -0.1010 0.4833 0.024 Uiso 1 1 calc R . .
C33 C 0.18875(17) -0.07429(15) 0.63298(13) 0.0191(4) Uani 1 1 d . . .
H9 H 0.1037 -0.1029 0.6313 0.023 Uiso 1 1 calc R . .
C51 C 1.03869(16) -0.74501(15) 0.52943(13) 0.0173(3) Uani 1 1 d . . .
H10 H 1.0600 -0.7366 0.4671 0.021 Uiso 1 1 calc R . .
C52 C 1.03803(19) -0.80265(16) 0.67892(14) 0.0228(4) Uani 1 1 d . . .
H11 H 1.0609 -0.8445 0.7433 0.027 Uiso 1 1 calc R . .
C53 C 0.93902(18) -0.72118(16) 0.64679(13) 0.0200(4) Uani 1 1 d . . .
H12 H 0.8819 -0.6955 0.6833 0.024 Uiso 1 1 calc R . .

loop_
_atom_site_aniso_label
_atom_site_aniso_U_11
_atom_site_aniso_U_22
_atom_site_aniso_U_33
_atom_site_aniso_U_23
_atom_site_aniso_U_13
_atom_site_aniso_U_12
Zn1 0.01743(14) 0.01200(14) 0.01689(14) -0.00064(11) 0.01000(11) 0.00171(11)
O1 0.0195(6) 0.0233(7) 0.0277(7) -0.0061(6) 0.0054(6) 0.0031(6)
O11 0.0567(10) 0.0353(9) 0.0423(9) -0.0013(7) 0.0250(8) -0.0185(8)
O12 0.0293(8) 0.0323(9) 0.0924(14) -0.0273(9) 0.0231(9) -0.0075(7)
O13 0.0454(9) 0.0710(13) 0.0502(9) -0.0166(9) 0.0356(8) -0.0173(9)
N1 0.0170(7) 0.0257(9) 0.0251(8) -0.0023(6) 0.0077(6) -0.0022(6)
N11 0.0175(7) 0.0137(7) 0.0174(7) 0.0004(5) 0.0092(6) 0.0026(5)
N12 0.0201(7) 0.0144(7) 0.0177(7) 0.0003(5) 0.0097(6) 0.0026(6)
N31 0.0156(6) 0.0128(7) 0.0153(6) 0.0002(5) 0.0074(6) -0.0004(5)
N32 0.0190(7) 0.0117(7) 0.0181(7) -0.0010(5) 0.0095(6) 0.0002(5)
N51 0.0155(6) 0.0145(7) 0.0169(7) -0.0014(5) 0.0071(6) 0.0014(5)
N52 0.0234(8) 0.0205(8) 0.0247(8) 0.0022(6) 0.0078(7) 0.0052(6)
C1 0.0145(7) 0.0115(8) 0.0207(8) -0.0022(6) 0.0078(7) 0.0008(6)
C2 0.0149(7) 0.0130(8) 0.0186(8) 0.0014(6) 0.0056(7) 0.0018(6)
C3 0.0145(7) 0.0147(8) 0.0148(7) -0.0015(6) 0.0063(6) -0.0030(6)
C4 0.0155(8) 0.0133(8) 0.0199(8) -0.0026(6) 0.0085(7) 0.0008(6)
C5 0.0132(7) 0.0104(8) 0.0180(8) 0.0009(6) 0.0051(7) -0.0002(6)
C6 0.0188(8) 0.0151(9) 0.0168(8) -0.0004(6) 0.0088(7) 0.0007(6)
C11 0.0197(8) 0.0143(8) 0.0197(8) 0.0020(6) 0.0108(7) 0.0027(6)
C12 0.0292(9) 0.0182(9) 0.0231(8) 0.0024(7) 0.0175(8) 0.0039(7)
C13 0.0278(9) 0.0167(9) 0.0223(8) 0.0037(7) 0.0160(8) 0.0017(7)
C31 0.0164(7) 0.0143(7) 0.0182(7) 0.0005(7) 0.0080(6) 0.0003(7)
C32 0.0216(8) 0.0195(9) 0.0194(8) -0.0056(7) 0.0088(7) -0.0047(7)
C33 0.0191(8) 0.0185(9) 0.0211(8) -0.0044(7) 0.0086(7) -0.0053(7)
C51 0.0169(8) 0.0157(9) 0.0207(8) -0.0003(6) 0.0083(7) 0.0021(6)
C52 0.0271(9) 0.0215(9) 0.0189(8) 0.0051(7) 0.0068(8) 0.0062(7)
C53 0.0242(9) 0.0201(9) 0.0176(8) 0.0015(7) 0.0098(7) 0.0036(7)

loop_
_atom_type_symbol
_atom_type_description
_atom_type_scat_dispersion_real
_atom_type_scat_dispersion_imag
_atom_type_scat_source
Zn Zn 0.2839 1.4301 'International Tables Vol C Tables 4.2.6.8 and 6.1.1.4'
O O 0.0106 0.0060 'International Tables Vol C Tables 4.2.6.8 and 6.1.1.4'
N N 0.0061 0.0033 'International Tables Vol C Tables 4.2.6.8 and 6.1.1.4'
C C 0.0033 0.0016 'International Tables Vol C Tables 4.2.6.8 and 6.1.1.4'
H H 0.0000 0.0000 'International Tables Vol C Tables 4.2.6.8 and 6.1.1.4'

loop_
_geom_angle_atom_site_label_1
_geom_angle_atom_site_label_2
_geom_angle_atom_site_label_3
_geom_angle
_geom_angle_site_symmetry_1
_geom_angle_site_symmetry_3
_geom_angle_publ_flag
N12 Zn1 N12 179.999(1) . 3_656 ?
N12 Zn1 N32 89.95(5) . 3_656 ?
N12 Zn1 N32 90.05(5) 3_656 3_656 ?
N12 Zn1 N32 90.05(5) . . ?
N12 Zn1 N32 89.95(5) 3_656 . ?
N32 Zn1 N32 180.0 3_656 . ?
N12 Zn1 O1 88.39(5) . 3_656 ?
N12 Zn1 O1 91.61(5) 3_656 3_656 ?
N32 Zn1 O1 87.97(5) 3_656 3_656 ?
N32 Zn1 O1 92.03(5) . 3_656 ?
N12 Zn1 O1 91.61(5) . . ?
N12 Zn1 O1 88.39(5) 3_656 . ?
N32 Zn1 O1 92.03(5) 3_656 . ?
N32 Zn1 O1 87.96(5) . . ?
O1 Zn1 O1 180.0 3_656 . ?
Zn1 O1 H13 119.8(17) . . ?
Zn1 O1 H14 121.8(16) . . ?
H13 O1 H14 111(2) . . ?
O13 N1 O12 120.94(18) . . ?
O13 N1 O11 119.34(17) . . ?
O12 N1 O11 119.68(17) . . ?
C11 N11 C13 107.40(14) . . ?
C11 N11 C1 124.24(14) . . ?
C13 N11 C1 128.34(14) . . ?
C11 N12 C12 105.55(14) . . ?
C11 N12 Zn1 125.50(12) . . ?
C12 N12 Zn1 128.65(11) . . ?
C31 N31 C33 107.19(14) . . ?
C31 N31 C3 125.72(14) . 4_556 ?
C33 N31 C3 127.08(14) . 4_556 ?
C31 N32 C32 105.67(14) . . ?
C31 N32 Zn1 124.97(11) . . ?
C32 N32 Zn1 129.36(11) . . ?
C51 N51 C53 106.32(14) . . ?
C51 N51 C5 126.10(14) . . ?
C53 N51 C5 127.50(14) . . ?
C51 N52 C52 104.94(15) . . ?
C6 C1 C2 121.97(15) . . ?
C6 C1 N11 119.79(15) . . ?
C2 C1 N11 118.14(14) . . ?
C3 C2 C1 118.36(15) . . ?
C3 C2 H1 120.8 . . ?
C1 C2 H1 120.8 . . ?
C2 C3 C4 121.38(15) . . ?
C2 C3 N31 119.20(15) . 4_655 ?
C4 C3 N31 119.42(14) . 4_655 ?
C3 C4 C5 119.05(15) . . ?
C3 C4 H2 120.5 . . ?
C5 C4 H2 120.5 . . ?
C4 C5 C6 120.99(15) . . ?
C4 C5 N51 118.99(14) . . ?
C6 C5 N51 119.99(14) . . ?
C1 C6 C5 118.17(15) . . ?
C1 C6 H3 120.9 . . ?
C5 C6 H3 120.9 . . ?
N12 C11 N11 111.16(15) . . ?
N12 C11 H4 124.4 . . ?
N11 C11 H4 124.4 . . ?
C13 C12 N12 110.23(15) . . ?
C13 C12 H5 124.9 . . ?
N12 C12 H5 124.9 . . ?
C12 C13 N11 105.65(15) . . ?
C12 C13 H6 127.2 . . ?
N11 C13 H6 127.2 . . ?
N32 C31 N31 111.25(14) . . ?
N32 C31 H7 124.4 . . ?
N31 C31 H7 124.4 . . ?
C33 C32 N32 109.87(15) . . ?
C33 C32 H8 125.1 . . ?
N32 C32 H8 125.1 . . ?
C32 C33 N31 106.02(15) . . ?
C32 C33 H9 127.0 . . ?
N31 C33 H9 127.0 . . ?
N52 C51 N51 112.22(15) . . ?
N52 C51 H10 123.9 . . ?
N51 C51 H10 123.9 . . ?
C53 C52 N52 111.19(15) . . ?
C53 C52 H11 124.4 . . ?
N52 C52 H11 124.4 . . ?
C52 C53 N51 105.33(15) . . ?
C52 C53 H12 127.3 . . ?
N51 C53 H12 127.3 . . ?

loop_
_geom_bond_atom_site_label_1
_geom_bond_atom_site_label_2
_geom_bond_distance
_geom_bond_site_symmetry_2
_geom_bond_publ_flag
Zn1 N12 2.1375(14) . ?
Zn1 N12 2.1375(14) 3_656 ?
Zn1 N32 2.1491(14) 3_656 ?
Zn1 N32 2.1491(14) . ?
Zn1 O1 2.1879(13) 3_656 ?
Zn1 O1 2.1880(13) . ?
O1 H13 0.79(2) . ?
O1 H14 0.78(2) . ?
O11 N1 1.241(2) . ?
O12 N1 1.240(2) . ?
O13 N1 1.233(2) . ?
N11 C11 1.356(2) . ?
N11 C13 1.379(2) . ?
N11 C1 1.426(2) . ?
N12 C11 1.316(2) . ?
N12 C12 1.383(2) . ?
N31 C31 1.353(2) . ?
N31 C33 1.379(2) . ?
N31 C3 1.424(2) 4_556 ?
N32 C31 1.317(2) . ?
N32 C32 1.383(2) . ?
N51 C51 1.370(2) . ?
N51 C53 1.385(2) . ?
N51 C5 1.417(2) . ?
N52 C51 1.308(2) . ?
N52 C52 1.376(2) . ?
C1 C6 1.387(2) . ?
C1 C2 1.392(2) . ?
C2 C3 1.381(2) . ?
C2 H1 0.9500 . ?
C3 C4 1.387(2) . ?
C3 N31 1.424(2) 4_655 ?
C4 C5 1.391(2) . ?
C4 H2 0.9500 . ?
C5 C6 1.394(2) . ?
C6 H3 0.9500 . ?
C11 H4 0.9500 . ?
C12 C13 1.354(2) . ?
C12 H5 0.9500 . ?
C13 H6 0.9500 . ?
C31 H7 0.9500 . ?
C32 C33 1.353(2) . ?
C32 H8 0.9500 . ?
C33 H9 0.9500 . ?
C51 H10 0.9500 . ?
C52 C53 1.359(2) . ?
C52 H11 0.9500 . ?
C53 H12 0.9500 . ?

loop_
_geom_torsion_atom_site_label_1
_geom_torsion_atom_site_label_2
_geom_torsion_atom_site_label_3
_geom_torsion_atom_site_label_4
_geom_torsion
_geom_torsion_site_symmetry_1
_geom_torsion_site_symmetry_2
_geom_torsion_site_symmetry_3
_geom_torsion_site_symmetry_4
_geom_torsion_publ_flag
N12 Zn1 N12 C11 -135(10) 3_656 . . . ?
N32 Zn1 N12 C11 -9.99(14) 3_656 . . . ?
N32 Zn1 N12 C11 170.02(14) . . . . ?
O1 Zn1 N12 C11 77.98(14) 3_656 . . . ?
O1 Zn1 N12 C11 -102.02(14) . . . . ?
N12 Zn1 N12 C12 52(10) 3_656 . . . ?
N32 Zn1 N12 C12 177.18(15) 3_656 . . . ?
N32 Zn1 N12 C12 -2.82(15) . . . . ?
O1 Zn1 N12 C12 -94.85(15) 3_656 . . . ?
O1 Zn1 N12 C12 85.14(15) . . . . ?
N12 Zn1 N32 C31 98.92(14) . . . . ?
N12 Zn1 N32 C31 -81.08(14) 3_656 . . . ?
N32 Zn1 N32 C31 -18(3) 3_656 . . . ?
O1 Zn1 N32 C31 -172.68(14) 3_656 . . . ?
O1 Zn1 N32 C31 7.32(14) . . . . ?
N12 Zn1 N32 C32 -81.02(15) . . . . ?
N12 Zn1 N32 C32 98.98(15) 3_656 . . . ?
N32 Zn1 N32 C32 162(3) 3_656 . . . ?
O1 Zn1 N32 C32 7.38(15) 3_656 . . . ?
O1 Zn1 N32 C32 -172.62(15) . . . . ?
C11 N11 C1 C6 141.88(17) . . . . ?
C13 N11 C1 C6 -40.3(2) . . . . ?
C11 N11 C1 C2 -34.7(2) . . . . ?
C13 N11 C1 C2 143.19(17) . . . . ?
C6 C1 C2 C3 -0.5(2) . . . . ?
N11 C1 C2 C3 175.93(14) . . . . ?
C1 C2 C3 C4 2.7(2) . . . . ?
C1 C2 C3 N31 -177.05(14) . . . 4_655 ?
C2 C3 C4 C5 -3.7(2) . . . . ?
N31 C3 C4 C5 176.14(14) 4_655 . . . ?
C3 C4 C5 C6 2.3(2) . . . . ?
C3 C4 C5 N51 -175.47(14) . . . . ?
C51 N51 C5 C4 15.0(2) . . . . ?
C53 N51 C5 C4 -168.78(16) . . . . ?
C51 N51 C5 C6 -162.85(16) . . . . ?
C53 N51 C5 C6 13.4(2) . . . . ?
C2 C1 C6 C5 -0.7(2) . . . . ?
N11 C1 C6 C5 -177.11(14) . . . . ?
C4 C5 C6 C1 -0.2(2) . . . . ?
N51 C5 C6 C1 177.58(14) . . . . ?
C12 N12 C11 N11 0.19(19) . . . . ?
Zn1 N12 C11 N11 -174.01(10) . . . . ?
C13 N11 C11 N12 -0.78(19) . . . . ?
C1 N11 C11 N12 177.45(14) . . . . ?
C11 N12 C12 C13 0.5(2) . . . . ?
Zn1 N12 C12 C13 174.44(12) . . . . ?
N12 C12 C13 N11 -0.9(2) . . . . ?
C11 N11 C13 C12 1.03(19) . . . . ?
C1 N11 C13 C12 -177.10(16) . . . . ?
C32 N32 C31 N31 0.35(19) . . . . ?
Zn1 N32 C31 N31 -179.60(10) . . . . ?
C33 N31 C31 N32 0.05(19) . . . . ?
C3 N31 C31 N32 178.96(14) 4_556 . . . ?
C31 N32 C32 C33 -0.6(2) . . . . ?
Zn1 N32 C32 C33 179.31(12) . . . . ?
N32 C32 C33 N31 0.7(2) . . . . ?
C31 N31 C33 C32 -0.44(19) . . . . ?
C3 N31 C33 C32 -179.34(15) 4_556 . . . ?
C52 N52 C51 N51 0.8(2) . . . . ?
C53 N51 C51 N52 -0.5(2) . . . . ?
C5 N51 C51 N52 176.37(15) . . . . ?
C51 N52 C52 C53 -0.9(2) . . . . ?
N52 C52 C53 N51 0.6(2) . . . . ?
C51 N51 C53 C52 -0.06(19) . . . . ?
C5 N51 C53 C52 -176.88(15) . . . . ?
